data_2005631
loop_
_publ_author_name
'Shah, S. A. A.'
'Roesky, H. W.'
'Lubini, P.'
'Schmidt, H.-G.'

_publ_section_title 1,3-Bis(2,6-diisopropylphenyl)-2,2,4,4-tetramethyl-1,3-diaza-2,4-disilacyclobutane
_journal_issue 11
_journal_name_full 'Acta Crystallographica Section C'
_journal_page_first 2810
_journal_page_last 2811
_journal_paper_doi 10.1107/S0108270196006865
_journal_volume 52
_journal_year 1996
_chemical_formula_sum 'C28 H46 N2 Si2'
_chemical_formula_weight 466.86
_chemical_melting_point 266
_chemical_name_systematic
;
1,3-bis(2,6-diisopropylphenyl)-2,2,4,4-
tetramethyl-1,3,diaza-2,4-disilacyclobutane
;
_space_group_IT_number 14
_symmetry_cell_setting monoclinic
_symmetry_space_group_name_Hall '-P 2yn'
_symmetry_space_group_name_H-M 'P 1 21/n 1'
_audit_creation_method SHELXL
_cell_angle_alpha 90.00
_cell_angle_beta 99.91(3)
_cell_angle_gamma 90.00
_cell_formula_units_Z 2
_cell_length_a 9.7355(19)
_cell_length_b 8.8451(18)
_cell_length_c 16.594(3)
_cell_measurement_reflns_used 38
_cell_measurement_temperature 150(2)
_cell_measurement_theta_max 25
_cell_measurement_theta_min 20
_cell_volume 1407.6(5)
_computing_cell_refinement DIF4
_computing_data_collection 'DIF4 (Stoe & Cie, 1990a)'
_computing_data_reduction 'REDU4 (Stoe & Cie, 1990b)'
_computing_molecular_graphics 'SHELXTL-Plus (Sheldrick, 1992)'
_computing_publication_material SHELXL93
_computing_structure_refinement 'SHELXL93 (Sheldrick, 1993)'
_computing_structure_solution 'SHELXS86 (Sheldrick, 1990)'
_diffrn_ambient_temperature 150(2)
_diffrn_measurement_device 'STOE P4'
_diffrn_measurement_method \w/2\q
_diffrn_radiation_monochromator graphite
_diffrn_radiation_source 'fine-focus sealed tube'
_diffrn_radiation_type MoK\a
_diffrn_radiation_wavelength 0.71073
_diffrn_reflns_av_R_equivalents 0.0154
_diffrn_reflns_av_sigmaI/netI 0.0166
_diffrn_reflns_limit_h_max 11
_diffrn_reflns_limit_h_min -11
_diffrn_reflns_limit_k_max 10
_diffrn_reflns_limit_k_min -10
_diffrn_reflns_limit_l_max 19
_diffrn_reflns_limit_l_min -19
_diffrn_reflns_number 3957
_diffrn_reflns_theta_max 25.05
_diffrn_reflns_theta_min 3.77
_diffrn_standards_decay_% 0
_diffrn_standards_interval_time 90
_diffrn_standards_number 3
_exptl_absorpt_coefficient_mu 0.143
_exptl_absorpt_correction_type none
_exptl_crystal_colour colourless
_exptl_crystal_density_diffrn 1.102
_exptl_crystal_density_meas ?
_exptl_crystal_description needle
_exptl_crystal_F_000 512
_exptl_crystal_size_max 0.60
_exptl_crystal_size_mid 0.26
_exptl_crystal_size_min 0.26
_refine_diff_density_max 0.355
_refine_diff_density_min -0.244
_refine_ls_extinction_method none
_refine_ls_goodness_of_fit_all 1.037
_refine_ls_goodness_of_fit_obs 1.049
_refine_ls_hydrogen_treatment 'H atoms: methyl groups refined as rigid, others as riding'
_refine_ls_matrix_type full
_refine_ls_number_parameters 151
_refine_ls_number_reflns 2495
_refine_ls_number_restraints 0
_refine_ls_restrained_S_all 1.037
_refine_ls_restrained_S_obs 1.049
_refine_ls_R_factor_all 0.0367
_refine_ls_R_factor_obs 0.0329
_refine_ls_shift/esd_max 0.001
_refine_ls_shift/esd_mean 0.000
_refine_ls_structure_factor_coef Fsqd
_refine_ls_weighting_details 'w = 1/[\s^2^(Fo^2^)+(0.0463P)^2^+0.5608P] where P=(Fo^2^+2Fc^2^)/3'
_refine_ls_weighting_scheme calc
_refine_ls_wR_factor_all 0.0897
_refine_ls_wR_factor_obs 0.0862
_reflns_number_observed 2263
_reflns_number_total 2495
_reflns_observed_criterion >2sigma(I)
_cod_data_source_file jz1138.cif
_cod_data_source_block roe561
_cod_depositor_comments
;
The following automatic conversions were performed:
'_symmetry_cell_setting' value 'Monoclinic' changed to 'monoclinic'
according to '/home/saulius/struct/CIF-dictionaries/cif_core.dic'
dictionary named 'cif_core.dic' version 2.4.1 from 2010-06-29.

Automatic conversion script
Id: cif_fix_enum 1527 2010-12-29 10:47:43Z saulius 

The following automatic conversions were performed:

'_symmetry_cell_setting' value 'Monoclinic' changed to 'monoclinic'
according to /home/saulius/struct/CIF-dictionaries/cif_core.dic
dictionary named 'cif_core.dic' version 2.4.1 from 2010-06-29.

Automatic conversion script
Id: cif_fix_values 1715 2011-07-08 13:25:40Z adriana 

The following automatic conversions were performed:

'_exptl_crystal_density_meas' value 'not measured' was changed to '?'
- the value is perceived as not measured.

Automatic conversion script
Id: cif_fix_values 3008 2015-01-20 13:52:24Z robertas 

The following automatic conversions were performed:

'_refine_ls_weighting_scheme' value 'calc w =
1/[\s^2^(Fo^2^)+(0.0463P)^2^+0.5608P] where P=(Fo^2^+2Fc^2^)/3' was
changed to 'calc'. New tag '_refine_ls_weighting_details' was
created. The value of the new tag was set to 'w =
1/[\s^2^(Fo^2^)+(0.0463P)^2^+0.5608P] where P=(Fo^2^+2Fc^2^)/3'.

Automatic conversion script
Id: cif_fix_values 3143 2015-03-26 13:38:13Z robertas 
;
_cod_original_sg_symbol_H-M 'P 21/n'
_cod_database_code 2005631

loop_
_symmetry_equiv_pos_as_xyz
'x, y, z'
'-x+1/2, y+1/2, -z+1/2'
'-x, -y, -z'
'x-1/2, -y-1/2, z-1/2'

loop_
_atom_site_aniso_label
_atom_site_aniso_U_11
_atom_site_aniso_U_22
_atom_site_aniso_U_33
_atom_site_aniso_U_12
_atom_site_aniso_U_13
_atom_site_aniso_U_23
Si1 0.0226(2) 0.0201(2) 0.0195(2) 0.00159(14) 0.00204(15) -0.00076(13)
N1 0.0211(6) 0.0194(6) 0.0196(5) 0.0022(4) 0.0027(4) 0.0008(4)
C1 0.0366(8) 0.0336(8) 0.0250(7) 0.0075(6) 0.0040(6) -0.0047(6)
C2 0.0339(8) 0.0274(7) 0.0327(8) -0.0047(6) -0.0010(6) -0.0015(6)
C11 0.0239(7) 0.0197(6) 0.0181(6) 0.0011(5) 0.0009(5) -0.0013(5)
C12 0.0242(7) 0.0256(7) 0.0226(6) 0.0015(5) 0.0023(5) -0.0012(5)
C13 0.0251(7) 0.0338(8) 0.0320(8) 0.0072(6) 0.0001(6) 0.0028(6)
C14 0.0373(8) 0.0309(8) 0.0291(7) 0.0068(7) -0.0013(6) 0.0077(6)
C15 0.0347(8) 0.0297(7) 0.0242(7) -0.0018(6) 0.0047(6) 0.0051(6)
C16 0.0257(7) 0.0243(7) 0.0212(6) -0.0011(5) 0.0041(5) -0.0015(5)
C121 0.0218(7) 0.0285(7) 0.0264(7) 0.0014(6) 0.0048(6) -0.0014(6)
C122 0.0285(8) 0.0368(8) 0.0331(8) -0.0033(6) 0.0051(6) -0.0051(6)
C123 0.0313(8) 0.0366(8) 0.0340(8) -0.0011(7) 0.0096(6) -0.0080(6)
C161 0.0271(7) 0.0282(7) 0.0295(7) -0.0005(6) 0.0093(6) 0.0022(6)
C162 0.0287(8) 0.0347(9) 0.0542(10) -0.0046(7) 0.0081(7) 0.0050(7)
C163 0.0459(10) 0.0507(10) 0.0370(9) 0.0042(8) 0.0191(8) -0.0033(8)

loop_
_atom_site_label
_atom_site_occupancy
_atom_site_fract_x
_atom_site_fract_y
_atom_site_fract_z
_atom_site_U_iso_or_equiv
_atom_site_thermal_displace_type
_atom_site_calc_flag
_atom_site_refinement_flags
_atom_site_type_symbol
Si1 1 0.53781(4) 0.09933(4) 0.05492(2) 0.02092(13) Uani d . Si
N1 1 0.44462(11) 0.09563(12) -0.04499(6) 0.0201(3) Uani d . N
C1 1 0.43712(16) 0.16566(18) 0.13365(8) 0.0319(3) Uani d . C
H1A 1 0.4919 0.1490 0.1882 0.048 Uiso calc R H
H1B 1 0.3494 0.1092 0.1284 0.048 Uiso calc R H
H1C 1 0.4169 0.2737 0.1259 0.048 Uiso calc R H
C2 1 0.70274(16) 0.20907(17) 0.07048(9) 0.0321(3) Uani d . C
H2A 1 0.6814 0.3172 0.0646 0.048 Uiso calc R H
H2B 1 0.7590 0.1786 0.0296 0.048 Uiso calc R H
H2C 1 0.7549 0.1893 0.1254 0.048 Uiso calc R H
C11 1 0.38136(14) 0.21337(14) -0.09760(7) 0.0209(3) Uani d . C
C12 1 0.24128(14) 0.25562(15) -0.09808(8) 0.0244(3) Uani d . C
C13 1 0.18406(16) 0.37400(17) -0.14867(9) 0.0309(3) Uani d . C
H13 1 0.0899 0.4026 -0.1489 0.037 Uiso calc R H
C14 1 0.26048(16) 0.45051(18) -0.19832(9) 0.0333(3) Uani d . C
H14 1 0.2198 0.5310 -0.2321 0.040 Uiso calc R H
C15 1 0.39685(16) 0.40832(16) -0.19810(9) 0.0296(3) Uani d . C
H15 1 0.4496 0.4609 -0.2323 0.036 Uiso calc R H
C16 1 0.45944(14) 0.29083(15) -0.14927(8) 0.0238(3) Uani d . C
C121 1 0.14866(14) 0.17733(16) -0.04575(8) 0.0255(3) Uani d . C
H121 1 0.2060 0.0992 -0.0117 0.031 Uiso calc R H
C122 1 0.02672(16) 0.09664(18) -0.09988(9) 0.0328(3) Uani d . C
H12A 1 -0.0366 0.0553 -0.0655 0.049 Uiso calc R H
H12B 1 0.0628 0.0143 -0.1298 0.049 Uiso calc R H
H12C 1 -0.0238 0.1689 -0.1389 0.049 Uiso calc R H
C123 1 0.09385(16) 0.28845(18) 0.01226(9) 0.0335(3) Uani d . C
H12D 1 0.1727 0.3378 0.0471 0.050 Uiso calc R H
H12E 1 0.0383 0.2335 0.0466 0.050 Uiso calc R H
H12F 1 0.0356 0.3651 -0.0198 0.050 Uiso calc R H
C161 1 0.61026(15) 0.25177(16) -0.15315(9) 0.0277(3) Uani d . C
H161 1 0.6399 0.1681 -0.1134 0.033 Uiso calc R H
C162 1 0.70550(17) 0.38758(18) -0.12837(11) 0.0391(4) Uani d . C
H16A 1 0.6953 0.4210 -0.0734 0.059 Uiso calc R H
H16B 1 0.6796 0.4702 -0.1674 0.059 Uiso calc R H
H16C 1 0.8026 0.3585 -0.1285 0.059 Uiso calc R H
C163 1 0.62561(19) 0.1965(2) -0.23888(10) 0.0431(4) Uani d . C
H16D 1 0.5988 0.2777 -0.2786 0.065 Uiso calc R H
H16E 1 0.5650 0.1088 -0.2536 0.065 Uiso calc R H
H16F 1 0.7228 0.1677 -0.2391 0.065 Uiso calc R H

loop_
_atom_type_symbol
_atom_type_description
_atom_type_scat_dispersion_real
_atom_type_scat_dispersion_imag
_atom_type_scat_source
C C 0.0033 0.0016 'International Tables Vol C Tables 4.2.6.8 and 6.1.1.4'
H H 0.0000 0.0000 'International Tables Vol C Tables 4.2.6.8 and 6.1.1.4'
N N 0.0061 0.0033 'International Tables Vol C Tables 4.2.6.8 and 6.1.1.4'
Si Si 0.0817 0.0704 'International Tables Vol C Tables 4.2.6.8 and 6.1.1.4'

loop_
_geom_angle_atom_site_label_1
_geom_angle_atom_site_label_2
_geom_angle_atom_site_label_3
_geom_angle_site_symmetry_1
_geom_angle_site_symmetry_3
_geom_angle
_geom_angle_publ_flag
N1 Si1 N1 3_655 . 86.28(5) yes
N1 Si1 C2 3_655 . 115.71(6) yes
N1 Si1 C2 . . 115.92(6) yes
N1 Si1 C1 3_655 . 116.80(6) yes
N1 Si1 C1 . . 114.98(6) yes
C2 Si1 C1 . . 106.59(7) yes
N1 Si1 Si1 3_655 3_655 43.21(4) ?
N1 Si1 Si1 . 3_655 43.07(4) ?
C2 Si1 Si1 . 3_655 126.64(6) ?
C1 Si1 Si1 . 3_655 126.75(6) ?
C11 N1 Si1 . 3_655 134.60(9) yes
C11 N1 Si1 . . 131.67(9) yes
Si1 N1 Si1 3_655 . 93.72(5) yes
C12 C11 C16 . . 119.13(12) ?
C12 C11 N1 . . 120.69(12) yes
C16 C11 N1 . . 120.18(12) yes
C13 C12 C11 . . 119.11(13) ?
C13 C12 C121 . . 118.03(12) ?
C11 C12 C121 . . 122.87(12) ?
C14 C13 C12 . . 121.78(14) ?
C15 C14 C13 . . 118.96(13) ?
C14 C15 C16 . . 121.90(14) ?
C15 C16 C11 . . 119.12(13) ?
C15 C16 C161 . . 118.30(12) ?
C11 C16 C161 . . 122.57(12) ?
C12 C121 C123 . . 111.76(12) ?
C12 C121 C122 . . 110.61(11) ?
C123 C121 C122 . . 110.33(12) ?
C16 C161 C162 . . 110.81(12) ?
C16 C161 C163 . . 111.11(13) ?
C162 C161 C163 . . 110.35(13) ?

loop_
_geom_bond_atom_site_label_1
_geom_bond_atom_site_label_2
_geom_bond_site_symmetry_2
_geom_bond_distance
_geom_bond_publ_flag
Si1 N1 3_655 1.7435(11) yes
Si1 N1 . 1.7479(12) yes
Si1 C2 . 1.8559(16) yes
Si1 C1 . 1.8581(15) yes
Si1 Si1 3_655 2.5476(8) ?
N1 C11 . 1.4286(16) yes
N1 Si1 3_655 1.7435(11) ?
C11 C12 . 1.4128(19) ?
C11 C16 . 1.4165(19) ?
C12 C13 . 1.397(2) ?
C12 C121 . 1.5219(19) ?
C13 C14 . 1.379(2) ?
C14 C15 . 1.379(2) ?
C15 C16 . 1.392(2) ?
C16 C161 . 1.5205(19) ?
C121 C123 . 1.5342(19) ?
C121 C122 . 1.536(2) ?
C161 C162 . 1.530(2) ?
C161 C163 . 1.536(2) ?
